data_7039143
loop_
_publ_author_name
'Cao, Hou-Ji'
'Zhao, Qianyi'
'Zhang, Qian-Fan'
'Li, Jiaxuan'
'Hamilton, Ewan J. M.'
'Zhang, Jie'
'Wang, Lai-Sheng'
'Chen, Xuenian'

_publ_section_title
;
 Catalyst design based on agostic interactions: synthesis,
 characterization, and catalytic activity of bis(pyrazolyl)borate copper
 complexes.
;
_journal_issue 25
_journal_name_full 'Dalton transactions (Cambridge, England : 2003)'
_journal_page_first 10194
_journal_page_last 10199
_journal_paper_doi 10.1039/c6dt01272h
_journal_volume 45
_journal_year 2016
_chemical_formula_sum 'C34 H39 B Cu N4 P'
_chemical_formula_weight 609.01
_chemical_name_systematic
; 
 ? 
;
_space_group_IT_number 14
_symmetry_cell_setting monoclinic
_symmetry_space_group_name_Hall '-P 2yn'
_symmetry_space_group_name_H-M 'P 1 21/n 1'
_atom_sites_solution_hydrogens geom
_atom_sites_solution_primary direct
_atom_sites_solution_secondary difmap
_audit_creation_method SHELXL-97
_audit_update_record
;
2015-12-16 deposited with the CCDC.
2016-04-28 downloaded from the CCDC.
;
_cell_angle_alpha 90.00
_cell_angle_beta 97.666(4)
_cell_angle_gamma 90.00
_cell_formula_units_Z 4
_cell_length_a 9.1051(9)
_cell_length_b 22.010(2)
_cell_length_c 15.8051(17)
_cell_measurement_reflns_used 4278
_cell_measurement_temperature 153(2)
_cell_measurement_theta_max 26.8504
_cell_measurement_theta_min 2.4394
_cell_volume 3139.1(5)
_computing_structure_refinement 'SHELXL-97 (Sheldrick, 1997)'
_computing_structure_solution 'SHELXS-97 (Sheldrick, 1990)'
_diffrn_ambient_temperature 153(2)
_diffrn_detector_area_resol_mean 8.3333
_diffrn_measured_fraction_theta_full 0.992
_diffrn_measured_fraction_theta_max 0.992
_diffrn_measurement_device_type 'CCD area detector'
_diffrn_measurement_method 'phi and omega scans'
_diffrn_radiation_monochromator graphite
_diffrn_radiation_source 'fine-focus sealed tube'
_diffrn_radiation_type MoK\a
_diffrn_radiation_wavelength 0.71073
_diffrn_reflns_av_R_equivalents 0.1584
_diffrn_reflns_av_sigmaI/netI 0.1148
_diffrn_reflns_limit_h_max 11
_diffrn_reflns_limit_h_min -10
_diffrn_reflns_limit_k_max 29
_diffrn_reflns_limit_k_min -29
_diffrn_reflns_limit_l_max 20
_diffrn_reflns_limit_l_min -18
_diffrn_reflns_number 51146
_diffrn_reflns_theta_full 28.05
_diffrn_reflns_theta_max 28.05
_diffrn_reflns_theta_min 2.76
_exptl_absorpt_coefficient_mu 0.776
_exptl_absorpt_correction_T_max 0.9696
_exptl_absorpt_correction_T_min 0.8356
_exptl_crystal_density_diffrn 1.289
_exptl_crystal_density_method 'not measured'
_exptl_crystal_description block
_exptl_crystal_F_000 1280
_exptl_crystal_size_max 0.24
_exptl_crystal_size_mid 0.20
_exptl_crystal_size_min 0.04
_refine_diff_density_max 0.393
_refine_diff_density_min -0.672
_refine_diff_density_rms 0.090
_refine_ls_extinction_method none
_refine_ls_goodness_of_fit_ref 1.007
_refine_ls_hydrogen_treatment mixed
_refine_ls_matrix_type full
_refine_ls_number_parameters 410
_refine_ls_number_reflns 7535
_refine_ls_number_restraints 126
_refine_ls_restrained_S_all 1.000
_refine_ls_R_factor_all 0.1058
_refine_ls_R_factor_gt 0.0555
_refine_ls_shift/su_max 0.001
_refine_ls_shift/su_mean 0.000
_refine_ls_structure_factor_coef Fsqd
_refine_ls_weighting_details 'calc w=1/[\s^2^(Fo^2^)+(0.0412P)^2^+1.1135P] where P=(Fo^2^+2Fc^2^)/3'
_refine_ls_weighting_scheme calc
_refine_ls_wR_factor_gt 0.1191
_refine_ls_wR_factor_ref 0.1445
_reflns_number_gt 4789
_reflns_number_total 7535
_reflns_threshold_expression >2sigma(I)
_cod_data_source_file c6dt01272h2.cif
_cod_data_source_block 11
_cod_depositor_comments 'Adding full bibliography for 7039142--7039144.cif.'
_cod_original_cell_volume 3139.1(6)
_cod_original_sg_symbol_H-M p21/n
_cod_database_code 7039143

loop_
_symmetry_equiv_pos_as_xyz
'x, y, z'
'-x+1/2, y+1/2, -z+1/2'
'-x, -y, -z'
'x-1/2, -y-1/2, z-1/2'

loop_
_atom_site_label
_atom_site_type_symbol
_atom_site_fract_x
_atom_site_fract_y
_atom_site_fract_z
_atom_site_U_iso_or_equiv
_atom_site_adp_type
_atom_site_occupancy
_atom_site_symmetry_multiplicity
_atom_site_calc_flag
_atom_site_refinement_flags
_atom_site_disorder_assembly
_atom_site_disorder_group
B1 B 0.6766(4) 0.52865(14) 0.7779(2) 0.0221(7) Uani 1 1 d . . .
C1 C 0.7196(3) 0.59745(13) 0.8079(2) 0.0251(7) Uani 1 1 d . . .
H1 H 0.6757 0.6255 0.7615 0.030 Uiso 1 1 calc R . .
C2 C 0.6489(4) 0.61227(13) 0.8882(2) 0.0354(8) Uani 1 1 d . . .
H2A H 0.5399 0.6127 0.8727 0.043 Uiso 1 1 calc R . .
H2B H 0.6798 0.6537 0.9074 0.043 Uiso 1 1 calc R . .
C3 C 0.6881(4) 0.56790(14) 0.9638(2) 0.0408(9) Uani 1 1 d . . .
H3A H 0.7895 0.5770 0.9919 0.049 Uiso 1 1 calc R . .
H3B H 0.6190 0.5749 1.0062 0.049 Uiso 1 1 calc R . .
C4 C 0.6803(4) 0.50086(14) 0.9374(2) 0.0364(8) Uani 1 1 d . . .
H4A H 0.7318 0.4764 0.9849 0.044 Uiso 1 1 calc R . .
H4B H 0.5750 0.4882 0.9291 0.044 Uiso 1 1 calc R . .
C5 C 0.7476(4) 0.48561(13) 0.8561(2) 0.0302(8) Uani 1 1 d . . .
H5 H 0.7240 0.4423 0.8406 0.036 Uiso 1 1 calc R . .
C6 C 0.9173(4) 0.49352(16) 0.8690(2) 0.0450(10) Uani 1 1 d . . .
H6A H 0.9584 0.4702 0.9203 0.054 Uiso 1 1 calc R . .
H6B H 0.9567 0.4751 0.8194 0.054 Uiso 1 1 calc R . .
C7 C 0.9754(4) 0.55891(17) 0.8793(3) 0.0476(10) Uani 1 1 d . . .
H7A H 1.0807 0.5594 0.8699 0.057 Uiso 1 1 calc R . .
H7B H 0.9709 0.5722 0.9388 0.057 Uiso 1 1 calc R . .
C8 C 0.8888(4) 0.60506(14) 0.8177(2) 0.0389(9) Uani 1 1 d . . .
H8A H 0.9141 0.6466 0.8387 0.047 Uiso 1 1 calc R . .
H8B H 0.9218 0.6009 0.7608 0.047 Uiso 1 1 calc R . .
C9 C 0.4036(4) 0.48318(14) 0.7800(2) 0.0354(8) Uani 1 1 d . . .
H9 H 0.4270 0.4488 0.8155 0.043 Uiso 1 1 calc R . .
C10 C 0.2635(4) 0.49996(16) 0.7444(2) 0.0442(10) Uani 1 1 d . . .
H10 H 0.1729 0.4801 0.7505 0.053 Uiso 1 1 calc R . .
C11 C 0.2822(4) 0.55225(14) 0.6974(2) 0.0349(8) Uani 1 1 d . A .
C12 C 0.1687(4) 0.59062(17) 0.6454(3) 0.0497(11) Uani 1 1 d . . .
H12A H 0.0825 0.5656 0.6244 0.075 Uiso 1 1 calc R . .
H12B H 0.2111 0.6078 0.5968 0.075 Uiso 1 1 calc R . .
H12C H 0.1382 0.6236 0.6808 0.075 Uiso 1 1 calc R . .
C13 C 0.783(3) 0.4611(9) 0.658(2) 0.039(4) Uani 0.43(3) 1 d PDU A 1
H13 H 0.8108 0.4256 0.6899 0.047 Uiso 0.43(3) 1 calc PR A 1
C14 C 0.787(2) 0.4662(8) 0.5730(13) 0.043(3) Uani 0.43(3) 1 d PU A 1
H14 H 0.8230 0.4371 0.5363 0.052 Uiso 0.43(3) 1 calc PR A 1
C15 C 0.727(2) 0.5244(11) 0.5505(11) 0.039(4) Uani 0.43(3) 1 d PDU A 1
C16 C 0.705(3) 0.5539(10) 0.4602(14) 0.059(5) Uani 0.43(3) 1 d PU A 1
H16A H 0.7711 0.5347 0.4244 0.089 Uiso 0.43(3) 1 calc PR A 1
H16B H 0.7266 0.5975 0.4652 0.089 Uiso 0.43(3) 1 calc PR A 1
H16C H 0.6016 0.5482 0.4342 0.089 Uiso 0.43(3) 1 calc PR A 1
C13A C 0.8173(19) 0.4663(8) 0.6701(14) 0.036(3) Uani 0.57(3) 1 d PDU A 2
H13A H 0.8511 0.4330 0.7057 0.044 Uiso 0.57(3) 1 calc PR A 2
C14A C 0.845(2) 0.4756(6) 0.5872(8) 0.043(3) Uani 0.57(3) 1 d PU A 2
H14A H 0.9005 0.4502 0.5544 0.052 Uiso 0.57(3) 1 calc PR A 2
C15A C 0.7765(18) 0.5297(8) 0.5624(8) 0.037(3) Uani 0.57(3) 1 d PDU A 2
C16A C 0.766(2) 0.5636(8) 0.4816(9) 0.059(4) Uani 0.57(3) 1 d PU A 2
H16D H 0.8483 0.5517 0.4507 0.089 Uiso 0.57(3) 1 calc PR A 2
H16E H 0.7723 0.6073 0.4936 0.089 Uiso 0.57(3) 1 calc PR A 2
H16F H 0.6718 0.5544 0.4466 0.089 Uiso 0.57(3) 1 calc PR A 2
C17 C 0.3986(3) 0.70475(12) 0.47265(19) 0.0221(7) Uani 1 1 d . A .
C18 C 0.4608(4) 0.69255(16) 0.3995(2) 0.0391(9) Uani 1 1 d . . .
H18 H 0.5645 0.6857 0.4036 0.047 Uiso 1 1 calc R . .
C19 C 0.3752(5) 0.69013(17) 0.3201(2) 0.0486(10) Uani 1 1 d . . .
H19 H 0.4203 0.6825 0.2704 0.058 Uiso 1 1 calc R . .
C20 C 0.2245(4) 0.69894(15) 0.3140(2) 0.0458(10) Uani 1 1 d . . .
H20 H 0.1650 0.6972 0.2599 0.055 Uiso 1 1 calc R . .
C21 C 0.1609(4) 0.71025(16) 0.3858(3) 0.0439(10) Uani 1 1 d . . .
H21 H 0.0568 0.7163 0.3815 0.053 Uiso 1 1 calc R . .
C22 C 0.2468(4) 0.71294(14) 0.4649(2) 0.0335(8) Uani 1 1 d . . .
H22 H 0.2009 0.7205 0.5145 0.040 Uiso 1 1 calc R . .
C23 C 0.4143(3) 0.75411(12) 0.64209(19) 0.0205(6) Uani 1 1 d . A .
C24 C 0.3858(4) 0.81514(13) 0.6206(2) 0.0293(7) Uani 1 1 d . . .
H24 H 0.4150 0.8310 0.5695 0.035 Uiso 1 1 calc R . .
C25 C 0.3157(4) 0.85246(14) 0.6729(2) 0.0333(8) Uani 1 1 d . . .
H25 H 0.2975 0.8938 0.6577 0.040 Uiso 1 1 calc R . .
C26 C 0.2719(4) 0.82998(15) 0.7476(2) 0.0326(8) Uani 1 1 d . . .
H26 H 0.2245 0.8558 0.7838 0.039 Uiso 1 1 calc R . .
C27 C 0.2977(4) 0.76929(15) 0.7691(2) 0.0323(8) Uani 1 1 d . . .
H27 H 0.2661 0.7535 0.8196 0.039 Uiso 1 1 calc R . .
C28 C 0.3691(3) 0.73192(14) 0.7174(2) 0.0253(7) Uani 1 1 d . . .
H28 H 0.3876 0.6907 0.7332 0.030 Uiso 1 1 calc R . .
C29 C 0.6784(3) 0.74511(12) 0.56148(19) 0.0202(6) Uani 1 1 d . A .
C30 C 0.6795(4) 0.79481(13) 0.5059(2) 0.0321(8) Uani 1 1 d . . .
H30 H 0.5903 0.8074 0.4723 0.039 Uiso 1 1 calc R . .
C31 C 0.8099(4) 0.82525(14) 0.5001(3) 0.0413(9) Uani 1 1 d . . .
H31 H 0.8096 0.8595 0.4635 0.050 Uiso 1 1 calc R . .
C32 C 0.9409(4) 0.80665(15) 0.5468(2) 0.0407(9) Uani 1 1 d . . .
H32 H 1.0308 0.8273 0.5415 0.049 Uiso 1 1 calc R . .
C33 C 0.9405(4) 0.75804(16) 0.6011(2) 0.0387(9) Uani 1 1 d . . .
H33 H 1.0301 0.7458 0.6345 0.046 Uiso 1 1 calc R . .
C34 C 0.8110(3) 0.72664(14) 0.6077(2) 0.0295(8) Uani 1 1 d . . .
H34 H 0.8129 0.6922 0.6441 0.035 Uiso 1 1 calc R . .
N1 N 0.7034(3) 0.55242(11) 0.62393(17) 0.0323(7) Uani 1 1 d DU . .
N2 N 0.7334(3) 0.51289(10) 0.69142(17) 0.0291(6) Uani 1 1 d DU A .
N3 N 0.5018(3) 0.52305(10) 0.75677(16) 0.0246(6) Uani 1 1 d . A .
N4 N 0.4271(3) 0.56570(10) 0.70411(16) 0.0263(6) Uani 1 1 d . . .
Cu1 Cu 0.54890(4) 0.614247(15) 0.63245(2) 0.02360(13) Uani 1 1 d . A .
P1 P 0.51085(8) 0.70309(3) 0.57707(5) 0.01931(18) Uani 1 1 d . . .

loop_
_atom_site_aniso_label
_atom_site_aniso_U_11
_atom_site_aniso_U_22
_atom_site_aniso_U_33
_atom_site_aniso_U_23
_atom_site_aniso_U_13
_atom_site_aniso_U_12
B1 0.0258(19) 0.0175(15) 0.0242(19) 0.0041(14) 0.0080(15) 0.0012(14)
C1 0.0274(17) 0.0213(14) 0.0262(18) 0.0017(13) 0.0022(14) 0.0000(13)
C2 0.056(2) 0.0218(15) 0.0292(19) -0.0022(14) 0.0075(17) 0.0064(15)
C3 0.061(3) 0.0352(18) 0.027(2) -0.0002(15) 0.0060(18) 0.0028(18)
C4 0.051(2) 0.0273(16) 0.031(2) 0.0099(14) 0.0054(17) 0.0054(16)
C5 0.038(2) 0.0204(15) 0.0317(19) 0.0035(13) 0.0040(15) 0.0043(14)
C6 0.041(2) 0.040(2) 0.051(3) 0.0129(18) -0.0031(19) 0.0132(17)
C7 0.031(2) 0.053(2) 0.056(3) 0.0108(19) -0.0054(19) -0.0036(17)
C8 0.035(2) 0.0337(18) 0.045(2) 0.0080(16) -0.0050(17) -0.0069(15)
C9 0.038(2) 0.0287(17) 0.040(2) 0.0125(15) 0.0068(17) -0.0102(15)
C10 0.038(2) 0.045(2) 0.051(3) 0.0170(18) 0.0069(18) -0.0164(17)
C11 0.0248(18) 0.0373(18) 0.042(2) 0.0092(16) 0.0008(16) -0.0079(14)
C12 0.027(2) 0.061(2) 0.059(3) 0.018(2) -0.0032(19) -0.0090(18)
C13 0.054(9) 0.016(5) 0.048(9) 0.000(5) 0.012(7) 0.017(6)
C14 0.055(8) 0.034(5) 0.044(7) -0.007(5) 0.019(6) 0.012(6)
C15 0.046(8) 0.038(6) 0.036(6) -0.001(5) 0.017(6) 0.012(7)
C16 0.102(13) 0.057(8) 0.021(9) 0.008(6) 0.014(8) 0.015(9)
C13A 0.047(7) 0.026(4) 0.036(6) -0.001(3) 0.007(5) 0.012(4)
C14A 0.054(7) 0.044(5) 0.035(5) -0.008(4) 0.017(5) 0.013(5)
C15A 0.051(7) 0.039(5) 0.027(4) 0.003(3) 0.019(5) 0.012(6)
C16A 0.098(11) 0.064(7) 0.017(6) -0.006(4) 0.014(6) 0.041(7)
C17 0.0255(17) 0.0199(14) 0.0201(16) 0.0031(12) -0.0001(13) -0.0015(12)
C18 0.031(2) 0.057(2) 0.028(2) 0.0024(17) 0.0009(16) 0.0008(17)
C19 0.059(3) 0.065(3) 0.021(2) -0.0030(17) 0.0016(18) -0.002(2)
C20 0.058(3) 0.038(2) 0.034(2) -0.0003(17) -0.021(2) -0.0013(18)
C21 0.032(2) 0.046(2) 0.049(3) -0.0054(19) -0.0123(18) 0.0100(17)
C22 0.0295(19) 0.0319(17) 0.037(2) -0.0043(15) -0.0013(16) 0.0045(15)
C23 0.0163(15) 0.0222(14) 0.0221(17) -0.0008(12) -0.0015(12) 0.0000(12)
C24 0.036(2) 0.0255(15) 0.0269(18) 0.0026(13) 0.0082(15) 0.0017(14)
C25 0.036(2) 0.0277(17) 0.037(2) -0.0034(15) 0.0053(16) 0.0063(14)
C26 0.0299(19) 0.0389(19) 0.0293(19) -0.0080(15) 0.0047(15) 0.0060(15)
C27 0.0287(19) 0.0420(19) 0.0268(19) 0.0040(15) 0.0056(15) 0.0029(15)
C28 0.0191(16) 0.0328(16) 0.0240(18) 0.0025(13) 0.0025(13) 0.0005(13)
C29 0.0180(15) 0.0203(14) 0.0232(17) -0.0035(12) 0.0059(13) -0.0012(12)
C30 0.0266(18) 0.0280(16) 0.042(2) 0.0102(15) 0.0068(16) 0.0026(14)
C31 0.040(2) 0.0256(16) 0.061(3) 0.0108(17) 0.0180(19) -0.0070(15)
C32 0.028(2) 0.042(2) 0.055(3) -0.0095(18) 0.0140(18) -0.0153(16)
C33 0.0189(18) 0.055(2) 0.041(2) -0.0007(18) -0.0004(16) -0.0039(16)
C34 0.0263(18) 0.0324(17) 0.0289(19) 0.0026(14) 0.0002(14) 0.0028(14)
N1 0.0466(18) 0.0257(13) 0.0282(16) 0.0043(12) 0.0175(13) 0.0085(12)
N2 0.0404(17) 0.0191(12) 0.0295(15) 0.0027(11) 0.0114(13) 0.0061(11)
N3 0.0270(14) 0.0194(12) 0.0276(15) 0.0052(11) 0.0047(11) -0.0024(11)
N4 0.0253(14) 0.0228(12) 0.0304(15) 0.0060(11) 0.0022(12) -0.0026(11)
Cu1 0.0287(2) 0.01776(18) 0.0246(2) 0.00343(15) 0.00441(16) -0.00024(15)
P1 0.0191(4) 0.0187(4) 0.0199(4) 0.0029(3) 0.0016(3) -0.0001(3)

loop_
_atom_type_symbol
_atom_type_description
_atom_type_scat_dispersion_real
_atom_type_scat_dispersion_imag
_atom_type_scat_source
C C 0.0033 0.0016 'International Tables Vol C Tables 4.2.6.8 and 6.1.1.4'
H H 0.0000 0.0000 'International Tables Vol C Tables 4.2.6.8 and 6.1.1.4'
B B 0.0013 0.0007 'International Tables Vol C Tables 4.2.6.8 and 6.1.1.4'
Cu Cu 0.3201 1.2651 'International Tables Vol C Tables 4.2.6.8 and 6.1.1.4'
N N 0.0061 0.0033 'International Tables Vol C Tables 4.2.6.8 and 6.1.1.4'
P P 0.1023 0.0942 'International Tables Vol C Tables 4.2.6.8 and 6.1.1.4'

loop_
_geom_angle_atom_site_label_1
_geom_angle_atom_site_label_2
_geom_angle_atom_site_label_3
_geom_angle
N2 B1 N3 103.8(2)
N2 B1 C1 111.6(2)
N3 B1 C1 109.3(2)
N2 B1 C5 113.1(2)
N3 B1 C5 113.7(2)
C1 B1 C5 105.5(3)
C2 C1 C8 114.8(3)
C2 C1 B1 109.2(3)
C8 C1 B1 109.4(2)
C2 C1 H1 107.7
C8 C1 H1 107.7
B1 C1 H1 107.7
C1 C2 C3 115.2(3)
C1 C2 H2A 108.5
C3 C2 H2A 108.5
C1 C2 H2B 108.5
C3 C2 H2B 108.5
H2A C2 H2B 107.5
C4 C3 C2 113.5(3)
C4 C3 H3A 108.9
C2 C3 H3A 108.9
C4 C3 H3B 108.9
C2 C3 H3B 108.9
H3A C3 H3B 107.7
C5 C4 C3 115.5(3)
C5 C4 H4A 108.4
C3 C4 H4A 108.4
C5 C4 H4B 108.4
C3 C4 H4B 108.4
H4A C4 H4B 107.5
C4 C5 C6 111.8(3)
C4 C5 B1 110.3(3)
C6 C5 B1 109.0(3)
C4 C5 H5 108.6
C6 C5 H5 108.6
B1 C5 H5 108.6
C7 C6 C5 116.4(3)
C7 C6 H6A 108.2
C5 C6 H6A 108.2
C7 C6 H6B 108.2
C5 C6 H6B 108.2
H6A C6 H6B 107.3
C6 C7 C8 114.1(3)
C6 C7 H7A 108.7
C8 C7 H7A 108.7
C6 C7 H7B 108.7
C8 C7 H7B 108.7
H7A C7 H7B 107.6
C1 C8 C7 114.3(3)
C1 C8 H8A 108.7
C7 C8 H8A 108.7
C1 C8 H8B 108.7
C7 C8 H8B 108.7
H8A C8 H8B 107.6
N3 C9 C10 109.2(3)
N3 C9 H9 125.4
C10 C9 H9 125.4
C9 C10 C11 105.5(3)
C9 C10 H10 127.2
C11 C10 H10 127.2
N4 C11 C10 109.2(3)
N4 C11 C12 121.3(3)
C10 C11 C12 129.5(3)
C11 C12 H12A 109.5
C11 C12 H12B 109.5
H12A C12 H12B 109.5
C11 C12 H12C 109.5
H12A C12 H12C 109.5
H12B C12 H12C 109.5
C14 C13 N2 112(2)
C14 C13 H13 123.9
N2 C13 H13 123.9
C13 C14 C15 105.1(14)
C13 C14 H14 127.5
C15 C14 H14 127.5
N1 C15 C14 107.3(15)
N1 C15 C16 125.3(19)
C14 C15 C16 127.3(14)
N2 C13A C14A 107.9(15)
N2 C13A H13A 126.1
C14A C13A H13A 126.1
C13A C14A C15A 105.2(10)
C13A C14A H14A 127.4
C15A C14A H14A 127.4
N1 C15A C14A 111.4(12)
N1 C15A C16A 117.4(13)
C14A C15A C16A 131.2(10)
C15A C16A H16D 109.5
C15A C16A H16E 109.5
H16D C16A H16E 109.5
C15A C16A H16F 109.5
H16D C16A H16F 109.5
H16E C16A H16F 109.5
C18 C17 C22 117.9(3)
C18 C17 P1 120.8(2)
C22 C17 P1 121.0(2)
C17 C18 C19 121.4(3)
C17 C18 H18 119.3
C19 C18 H18 119.3
C20 C19 C18 119.5(4)
C20 C19 H19 120.2
C18 C19 H19 120.2
C21 C20 C19 119.8(3)
C21 C20 H20 120.1
C19 C20 H20 120.1
C20 C21 C22 120.5(3)
C20 C21 H21 119.8
C22 C21 H21 119.8
C17 C22 C21 120.8(3)
C17 C22 H22 119.6
C21 C22 H22 119.6
C24 C23 C28 118.3(3)
C24 C23 P1 122.8(2)
C28 C23 P1 118.9(2)
C25 C24 C23 120.7(3)
C25 C24 H24 119.6
C23 C24 H24 119.6
C24 C25 C26 120.4(3)
C24 C25 H25 119.8
C26 C25 H25 119.8
C25 C26 C27 119.5(3)
C25 C26 H26 120.3
C27 C26 H26 120.3
C28 C27 C26 120.4(3)
C28 C27 H27 119.8
C26 C27 H27 119.8
C27 C28 C23 120.7(3)
C27 C28 H28 119.7
C23 C28 H28 119.7
C34 C29 C30 118.7(3)
C34 C29 P1 117.7(2)
C30 C29 P1 123.6(2)
C31 C30 C29 119.9(3)
C31 C30 H30 120.0
C29 C30 H30 120.0
C30 C31 C32 120.8(3)
C30 C31 H31 119.6
C32 C31 H31 119.6
C33 C32 C31 119.5(3)
C33 C32 H32 120.3
C31 C32 H32 120.3
C32 C33 C34 120.7(3)
C32 C33 H33 119.6
C34 C33 H33 119.6
C33 C34 C29 120.3(3)
C33 C34 H34 119.8
C29 C34 H34 119.8
C15A N1 C15 20.4(9)
C15A N1 N2 105.1(8)
C15 N1 N2 109.7(11)
C15A N1 Cu1 136.9(8)
C15 N1 Cu1 124.6(10)
N2 N1 Cu1 116.91(19)
C13A N2 C13 15.5(15)
C13A N2 N1 110.4(11)
C13 N2 N1 105.5(14)
C13A N2 B1 130.7(11)
C13 N2 B1 134.0(15)
N1 N2 B1 118.9(2)
C9 N3 N4 108.6(2)
C9 N3 B1 132.9(2)
N4 N3 B1 118.5(2)
C11 N4 N3 107.4(2)
C11 N4 Cu1 133.4(2)
N3 N4 Cu1 116.21(19)
N1 Cu1 N4 97.16(10)
N1 Cu1 P1 132.53(8)
N4 Cu1 P1 130.19(7)
C17 P1 C23 104.10(13)
C17 P1 C29 104.18(14)
C23 P1 C29 103.77(13)
C17 P1 Cu1 115.29(9)
C23 P1 Cu1 113.18(10)
C29 P1 Cu1 114.99(9)

loop_
_geom_bond_atom_site_label_1
_geom_bond_atom_site_label_2
_geom_bond_distance
B1 N2 1.564(4)
B1 N3 1.587(4)
B1 C1 1.619(4)
B1 C5 1.621(4)
C1 C2 1.532(4)
C1 C8 1.536(4)
C1 H1 1.0000
C2 C3 1.548(4)
C2 H2A 0.9900
C2 H2B 0.9900
C3 C4 1.533(4)
C3 H3A 0.9900
C3 H3B 0.9900
C4 C5 1.532(5)
C4 H4A 0.9900
C4 H4B 0.9900
C5 C6 1.541(5)
C5 H5 1.0000
C6 C7 1.535(5)
C6 H6A 0.9900
C6 H6B 0.9900
C7 C8 1.548(5)
C7 H7A 0.9900
C7 H7B 0.9900
C8 H8A 0.9900
C8 H8B 0.9900
C9 N3 1.338(4)
C9 C10 1.375(5)
C9 H9 0.9500
C10 C11 1.393(4)
C10 H10 0.9500
C11 N4 1.342(4)
C11 C12 1.493(5)
C12 H12A 0.9800
C12 H12B 0.9800
C12 H12C 0.9800
C13 C14 1.35(3)
C13 N2 1.359(12)
C13 H13 0.9500
C14 C15 1.42(3)
C14 H14 0.9500
C15 N1 1.356(12)
C15 C16 1.56(3)
C16 H16A 0.9800
C16 H16B 0.9800
C16 H16C 0.9800
C13A N2 1.348(10)
C13A C14A 1.38(2)
C13A H13A 0.9500
C14A C15A 1.379(19)
C14A H14A 0.9500
C15A N1 1.346(9)
C15A C16A 1.47(2)
C16A H16D 0.9800
C16A H16E 0.9800
C16A H16F 0.9800
C17 C18 1.380(4)
C17 C22 1.383(4)
C17 P1 1.822(3)
C18 C19 1.387(5)
C18 H18 0.9500
C19 C20 1.377(5)
C19 H19 0.9500
C20 C21 1.364(5)
C20 H20 0.9500
C21 C22 1.386(5)
C21 H21 0.9500
C22 H22 0.9500
C23 C24 1.401(4)
C23 C28 1.399(4)
C23 P1 1.825(3)
C24 C25 1.380(4)
C24 H24 0.9500
C25 C26 1.386(5)
C25 H25 0.9500
C26 C27 1.391(4)
C26 H26 0.9500
C27 C28 1.381(4)
C27 H27 0.9500
C28 H28 0.9500
C29 C34 1.386(4)
C29 C30 1.404(4)
C29 P1 1.829(3)
C30 C31 1.377(4)
C30 H30 0.9500
C31 C32 1.379(5)
C31 H31 0.9500
C32 C33 1.372(5)
C32 H32 0.9500
C33 C34 1.383(5)
C33 H33 0.9500
C34 H34 0.9500
N1 N2 1.375(3)
N1 Cu1 1.975(3)
N3 N4 1.373(3)
N4 Cu1 1.998(3)
Cu1 P1 2.1515(8)

loop_
_geom_torsion_atom_site_label_1
_geom_torsion_atom_site_label_2
_geom_torsion_atom_site_label_3
_geom_torsion_atom_site_label_4
_geom_torsion
N2 B1 C1 C2 174.7(2)
N3 B1 C1 C2 60.5(3)
C5 B1 C1 C2 -62.1(3)
N2 B1 C1 C8 -58.8(3)
N3 B1 C1 C8 -173.1(2)
C5 B1 C1 C8 64.3(3)
C8 C1 C2 C3 -67.6(4)
B1 C1 C2 C3 55.6(4)
C1 C2 C3 C4 -44.5(4)
C2 C3 C4 C5 43.1(4)
C3 C4 C5 C6 68.0(4)
C3 C4 C5 B1 -53.4(4)
N2 B1 C5 C4 -176.6(2)
N3 B1 C5 C4 -58.6(3)
C1 B1 C5 C4 61.2(3)
N2 B1 C5 C6 60.4(3)
N3 B1 C5 C6 178.4(3)
C1 B1 C5 C6 -61.8(3)
C4 C5 C6 C7 -69.6(4)
B1 C5 C6 C7 52.6(4)
C5 C6 C7 C8 -41.9(5)
C2 C1 C8 C7 67.4(4)
B1 C1 C8 C7 -55.8(4)
C6 C7 C8 C1 43.0(5)
N3 C9 C10 C11 0.5(4)
C9 C10 C11 N4 0.5(4)
C9 C10 C11 C12 -179.7(4)
N2 C13 C14 C15 -4(2)
C13 C14 C15 N1 5.5(17)
C13 C14 C15 C16 -179.5(17)
N2 C13A C14A C15A 0.9(14)
C13A C14A C15A N1 -2.5(13)
C13A C14A C15A C16A -179.9(13)
C22 C17 C18 C19 1.8(5)
P1 C17 C18 C19 176.2(3)
C17 C18 C19 C20 -1.2(6)
C18 C19 C20 C21 0.3(6)
C19 C20 C21 C22 0.0(5)
C18 C17 C22 C21 -1.4(5)
P1 C17 C22 C21 -175.8(2)
C20 C21 C22 C17 0.6(5)
C28 C23 C24 C25 0.5(4)
P1 C23 C24 C25 -178.3(2)
C23 C24 C25 C26 -0.3(5)
C24 C25 C26 C27 -0.6(5)
C25 C26 C27 C28 1.3(5)
C26 C27 C28 C23 -1.1(5)
C24 C23 C28 C27 0.2(4)
P1 C23 C28 C27 179.0(2)
C34 C29 C30 C31 -1.9(5)
P1 C29 C30 C31 177.8(3)
C29 C30 C31 C32 1.6(5)
C30 C31 C32 C33 -1.5(6)
C31 C32 C33 C34 1.7(6)
C32 C33 C34 C29 -2.1(5)
C30 C29 C34 C33 2.2(5)
P1 C29 C34 C33 -177.5(3)
C14A C15A N1 C15 -103(6)
C16A C15A N1 C15 75(5)
C14A C15A N1 N2 3.1(10)
C16A C15A N1 N2 -179.1(9)
C14A C15A N1 Cu1 -163.8(7)
C16A C15A N1 Cu1 14.0(17)
C14 C15 N1 C15A 75(5)
C16 C15 N1 C15A -100(6)
C14 C15 N1 N2 -5.2(13)
C16 C15 N1 N2 179.6(13)
C14 C15 N1 Cu1 -151.5(8)
C16 C15 N1 Cu1 33(2)
C14A C13A N2 C13 75(9)
C14A C13A N2 N1 0.9(12)
C14A C13A N2 B1 -175.7(7)
C14 C13 N2 C13A -110(10)
C14 C13 N2 N1 0.8(18)
C14 C13 N2 B1 165.4(12)
C15A N1 N2 C13A -2.4(9)
C15 N1 N2 C13A 18.4(11)
Cu1 N1 N2 C13A 167.6(9)
C15A N1 N2 C13 -17.9(13)
C15 N1 N2 C13 2.8(13)
Cu1 N1 N2 C13 152.0(12)
C15A N1 N2 B1 174.7(9)
C15 N1 N2 B1 -164.5(10)
Cu1 N1 N2 B1 -15.3(3)
N3 B1 N2 C13A -115.6(11)
C1 B1 N2 C13A 126.7(11)
C5 B1 N2 C13A 8.0(12)
N3 B1 N2 C13 -95.0(15)
C1 B1 N2 C13 147.3(15)
C5 B1 N2 C13 28.6(16)
N3 B1 N2 N1 67.9(3)
C1 B1 N2 N1 -49.7(4)
C5 B1 N2 N1 -168.4(3)
C10 C9 N3 N4 -1.3(4)
C10 C9 N3 B1 179.0(3)
N2 B1 N3 C9 110.0(3)
C1 B1 N3 C9 -130.8(3)
C5 B1 N3 C9 -13.2(5)
N2 B1 N3 N4 -69.7(3)
C1 B1 N3 N4 49.5(3)
C5 B1 N3 N4 167.1(2)
C10 C11 N4 N3 -1.2(4)
C12 C11 N4 N3 179.0(3)
C10 C11 N4 Cu1 157.8(3)
C12 C11 N4 Cu1 -22.0(5)
C9 N3 N4 C11 1.6(3)
B1 N3 N4 C11 -178.7(3)
C9 N3 N4 Cu1 -161.6(2)
B1 N3 N4 Cu1 18.1(3)
C15A N1 Cu1 N4 135.8(12)
C15 N1 Cu1 N4 114.2(13)
N2 N1 Cu1 N4 -30.0(2)
C15A N1 Cu1 P1 -40.6(12)
C15 N1 Cu1 P1 -62.2(13)
N2 N1 Cu1 P1 153.69(17)
C11 N4 Cu1 N1 -129.5(3)
N3 N4 Cu1 N1 28.2(2)
C11 N4 Cu1 P1 47.0(3)
N3 N4 Cu1 P1 -155.32(15)
C18 C17 P1 C23 154.0(3)
C22 C17 P1 C23 -31.7(3)
C18 C17 P1 C29 45.6(3)
C22 C17 P1 C29 -140.2(2)
C18 C17 P1 Cu1 -81.4(3)
C22 C17 P1 Cu1 92.9(2)
C24 C23 P1 C17 -57.9(3)
C28 C23 P1 C17 123.4(2)
C24 C23 P1 C29 50.9(3)
C28 C23 P1 C29 -127.9(2)
C24 C23 P1 Cu1 176.2(2)
C28 C23 P1 Cu1 -2.6(3)
C34 C29 P1 C17 -146.2(2)
C30 C29 P1 C17 34.1(3)
C34 C29 P1 C23 105.1(2)
C30 C29 P1 C23 -74.6(3)
C34 C29 P1 Cu1 -19.0(3)
C30 C29 P1 Cu1 161.3(2)
N1 Cu1 P1 C17 88.44(16)
N4 Cu1 P1 C17 -86.83(15)
N1 Cu1 P1 C23 -151.87(15)
N4 Cu1 P1 C23 32.86(14)
N1 Cu1 P1 C29 -32.84(16)
N4 Cu1 P1 C29 151.89(14)
